data_2233559
loop_
_publ_author_name
'Wei, Ang Chee'
'Ali, Mohamed Ashraf'
'Choon, Tan Soo'
'Razak, Ibrahim Abdul'
'Arshad, Suhana'

_publ_section_title
;
 (<i>E</i>)-2-[4-(Trifluoromethyl)benzylidene]-2,3-dihydro-1<i>H</i>-inden-1-one
;
_journal_coeditor_code LH5408
_journal_issue 2
_journal_name_full 'Acta Crystallographica Section E'
_journal_page_first o545
_journal_page_last o546
_journal_paper_doi 10.1107/S1600536812003157
_journal_volume 68
_journal_year 2012
_chemical_formula_iupac 'C17 H11 F3 O'
_chemical_formula_moiety 'C17 H11 F3 O'
_chemical_formula_sum 'C17 H11 F3 O'
_chemical_formula_weight 288.26
_chemical_name_systematic
;
(<i>E</i>)-2-[4-(Trifluoromethyl)benzylidene]-2,3-dihydro-1<i>H</i>-inden-1-one
;
_space_group_IT_number 14
_symmetry_cell_setting monoclinic
_symmetry_space_group_name_Hall '-P 2ybc'
_symmetry_space_group_name_H-M 'P 1 21/c 1'
_atom_sites_solution_hydrogens geom
_atom_sites_solution_primary direct
_atom_sites_solution_secondary difmap
_audit_creation_method SHELXL97
_cell_angle_alpha 90.00
_cell_angle_beta 113.774(2)
_cell_angle_gamma 90.00
_cell_formula_units_Z 4
_cell_length_a 15.6546(13)
_cell_length_b 6.2050(6)
_cell_length_c 14.6546(13)
_cell_measurement_reflns_used 3626
_cell_measurement_temperature 100.0(10)
_cell_measurement_theta_max 30.05
_cell_measurement_theta_min 2.79
_cell_volume 1302.7(2)
_computing_cell_refinement 'SAINT (Bruker, 2009)'
_computing_data_collection 'APEX2 (Bruker, 2009)'
_computing_data_reduction 'SAINT (Bruker, 2009)'
_computing_molecular_graphics 'SHELXTL (Sheldrick, 2008)'
_computing_publication_material
;
SHELXTL (Sheldrick, 2008) and PLATON (Spek, 2009)
;
_computing_structure_refinement 'SHELXTL (Sheldrick, 2008)'
_computing_structure_solution 'SHELXTL (Sheldrick, 2008)'
_diffrn_ambient_temperature 100.0(10)
_diffrn_measured_fraction_theta_full 0.995
_diffrn_measured_fraction_theta_max 0.995
_diffrn_measurement_device_type 'Bruker SMART APEXII CCD'
_diffrn_measurement_method '\f and \w'
_diffrn_radiation_monochromator graphite
_diffrn_radiation_source 'fine-focus sealed tube'
_diffrn_radiation_type MoK\a
_diffrn_radiation_wavelength 0.71073
_diffrn_reflns_av_R_equivalents 0.0227
_diffrn_reflns_av_sigmaI/netI 0.0317
_diffrn_reflns_limit_h_max 22
_diffrn_reflns_limit_h_min -21
_diffrn_reflns_limit_k_max 8
_diffrn_reflns_limit_k_min -8
_diffrn_reflns_limit_l_max 20
_diffrn_reflns_limit_l_min -20
_diffrn_reflns_number 10643
_diffrn_reflns_theta_full 30.07
_diffrn_reflns_theta_max 30.07
_diffrn_reflns_theta_min 2.79
_exptl_absorpt_coefficient_mu 0.120
_exptl_absorpt_correction_T_max 0.9884
_exptl_absorpt_correction_T_min 0.9540
_exptl_absorpt_correction_type multi-scan
_exptl_absorpt_process_details '(SADABS; Bruker, 2009)'
_exptl_crystal_colour colourless
_exptl_crystal_density_diffrn 1.470
_exptl_crystal_density_method 'not measured'
_exptl_crystal_description plate
_exptl_crystal_F_000 592
_exptl_crystal_size_max 0.40
_exptl_crystal_size_mid 0.18
_exptl_crystal_size_min 0.10
_refine_diff_density_max 0.550
_refine_diff_density_min -0.319
_refine_ls_extinction_method none
_refine_ls_goodness_of_fit_ref 1.061
_refine_ls_hydrogen_treatment constr
_refine_ls_matrix_type full
_refine_ls_number_parameters 190
_refine_ls_number_reflns 3804
_refine_ls_number_restraints 0
_refine_ls_restrained_S_all 1.061
_refine_ls_R_factor_all 0.0602
_refine_ls_R_factor_gt 0.0460
_refine_ls_shift/su_max 0.000
_refine_ls_shift/su_mean 0.000
_refine_ls_structure_factor_coef Fsqd
_refine_ls_weighting_details 'calc w = 1/[\s^2^(Fo^2^)+(0.0567P)^2^+0.6847P] where P=(Fo^2^+2Fc^2^)/3'
_refine_ls_weighting_scheme calc
_refine_ls_wR_factor_gt 0.1178
_refine_ls_wR_factor_ref 0.1288
_reflns_number_gt 3033
_reflns_number_total 3804
_reflns_threshold_expression I>2\s(I)
_cod_data_source_file lh5408.cif
_cod_data_source_block I
_cod_original_sg_symbol_H-M 'P 21/c'
_cod_database_code 2233559
_cod_database_fobs_code 2233559

loop_
_symmetry_equiv_pos_as_xyz
'x, y, z'
'-x, y+1/2, -z+1/2'
'-x, -y, -z'
'x, -y-1/2, z-1/2'

loop_
_atom_site_type_symbol
_atom_site_label
_atom_site_fract_x
_atom_site_fract_y
_atom_site_fract_z
_atom_site_U_iso_or_equiv
_atom_site_adp_type
_atom_site_calc_flag
_atom_site_refinement_flags
_atom_site_occupancy
_atom_site_symmetry_multiplicity
F F1 -0.41885(6) 0.88298(16) 0.17877(8) 0.0335(2) Uani d . 1 1
F F2 -0.47050(6) 0.62598(19) 0.23994(8) 0.0392(3) Uani d . 1 1
F F3 -0.45949(7) 0.5856(2) 0.09945(8) 0.0450(3) Uani d . 1 1
O O1 0.11757(7) 0.05902(17) 0.48959(8) 0.0225(2) Uani d . 1 1
C C1 0.07259(8) 0.5913(2) 0.37708(10) 0.0170(3) Uani d . 1 1
H H1A 0.0478 0.6137 0.3041 0.020 Uiso calc R 1 1
H H1B 0.0544 0.7149 0.4081 0.020 Uiso calc R 1 1
C C2 0.17752(8) 0.5624(2) 0.42083(9) 0.0158(2) Uani d . 1 1
C C3 0.24539(9) 0.7074(2) 0.42066(10) 0.0192(3) Uani d . 1 1
H H3A 0.2285 0.8445 0.3897 0.023 Uiso calc R 1 1
C C4 0.33894(9) 0.6456(3) 0.46729(10) 0.0221(3) Uani d . 1 1
H H4A 0.3861 0.7427 0.4680 0.026 Uiso calc R 1 1
C C5 0.36474(9) 0.4440(3) 0.51297(10) 0.0215(3) Uani d . 1 1
H H5A 0.4289 0.4062 0.5440 0.026 Uiso calc R 1 1
C C6 0.29734(9) 0.2987(2) 0.51332(9) 0.0187(3) Uani d . 1 1
H H6A 0.3141 0.1614 0.5441 0.022 Uiso calc R 1 1
C C7 0.20371(8) 0.3623(2) 0.46647(9) 0.0154(2) Uani d . 1 1
C C8 0.12026(8) 0.2400(2) 0.45815(9) 0.0166(3) Uani d . 1 1
C C9 0.03802(8) 0.3802(2) 0.40223(9) 0.0163(2) Uani d . 1 1
C C10 -0.04785(8) 0.3083(2) 0.38672(9) 0.0167(2) Uani d . 1 1
H H10A -0.0496 0.1677 0.4116 0.020 Uiso calc R 1 1
C C11 -0.13924(8) 0.4128(2) 0.33745(9) 0.0164(2) Uani d . 1 1
C C12 -0.21766(8) 0.2952(2) 0.33344(9) 0.0159(2) Uani d . 1 1
H H12A -0.2091 0.1570 0.3637 0.019 Uiso calc R 1 1
C C13 -0.30716(8) 0.3780(2) 0.28612(9) 0.0173(3) Uani d . 1 1
H H13A -0.3595 0.2959 0.2829 0.021 Uiso calc R 1 1
C C14 -0.31963(8) 0.5819(2) 0.24335(9) 0.0166(3) Uani d . 1 1
C C15 -0.24327(9) 0.7038(2) 0.24696(9) 0.0175(3) Uani d . 1 1
H H15A -0.2523 0.8430 0.2176 0.021 Uiso calc R 1 1
C C16 -0.15373(9) 0.6189(2) 0.29410(10) 0.0182(3) Uani d . 1 1
H H16A -0.1016 0.7016 0.2970 0.022 Uiso calc R 1 1
C C17 -0.41652(9) 0.6688(3) 0.19105(10) 0.0219(3) Uani d . 1 1

loop_
_atom_site_aniso_label
_atom_site_aniso_U_11
_atom_site_aniso_U_22
_atom_site_aniso_U_33
_atom_site_aniso_U_12
_atom_site_aniso_U_13
_atom_site_aniso_U_23
F1 0.0274(4) 0.0258(5) 0.0519(6) 0.0129(4) 0.0208(4) 0.0134(5)
F2 0.0209(4) 0.0532(7) 0.0507(6) 0.0122(4) 0.0218(4) 0.0260(5)
F3 0.0284(5) 0.0563(8) 0.0316(5) 0.0171(5) -0.0074(4) -0.0106(5)
O1 0.0210(4) 0.0179(5) 0.0275(5) -0.0019(4) 0.0086(4) 0.0045(4)
C1 0.0148(5) 0.0169(6) 0.0181(5) -0.0023(5) 0.0055(4) 0.0026(5)
C2 0.0156(5) 0.0179(6) 0.0143(5) -0.0030(5) 0.0065(4) -0.0011(5)
C3 0.0192(6) 0.0195(7) 0.0196(6) -0.0044(5) 0.0086(5) -0.0004(5)
C4 0.0177(6) 0.0274(8) 0.0227(6) -0.0077(5) 0.0097(5) -0.0034(6)
C5 0.0143(5) 0.0296(8) 0.0197(6) -0.0025(5) 0.0061(5) -0.0029(6)
C6 0.0161(5) 0.0218(7) 0.0175(5) -0.0004(5) 0.0059(4) -0.0018(5)
C7 0.0140(5) 0.0178(6) 0.0145(5) -0.0026(5) 0.0059(4) -0.0015(5)
C8 0.0145(5) 0.0179(6) 0.0162(5) -0.0016(5) 0.0050(4) -0.0003(5)
C9 0.0162(5) 0.0154(6) 0.0165(5) -0.0003(5) 0.0059(4) -0.0002(5)
C10 0.0159(5) 0.0157(6) 0.0176(5) 0.0001(5) 0.0059(4) -0.0002(5)
C11 0.0141(5) 0.0178(6) 0.0155(5) -0.0006(5) 0.0042(4) 0.0008(5)
C12 0.0146(5) 0.0157(6) 0.0164(5) -0.0010(5) 0.0053(4) 0.0008(5)
C13 0.0141(5) 0.0194(6) 0.0186(6) -0.0013(5) 0.0069(4) 0.0002(5)
C14 0.0149(5) 0.0191(6) 0.0161(5) 0.0032(5) 0.0065(4) 0.0002(5)
C15 0.0185(6) 0.0163(6) 0.0176(5) 0.0019(5) 0.0071(4) 0.0021(5)
C16 0.0163(5) 0.0180(6) 0.0190(6) -0.0020(5) 0.0057(4) 0.0023(5)
C17 0.0174(6) 0.0252(7) 0.0236(6) 0.0059(5) 0.0088(5) 0.0054(6)

loop_
_atom_type_symbol
_atom_type_description
_atom_type_scat_dispersion_real
_atom_type_scat_dispersion_imag
_atom_type_scat_source
C C 0.0033 0.0016 'International Tables Vol C Tables 4.2.6.8 and 6.1.1.4'
H H 0.0000 0.0000 'International Tables Vol C Tables 4.2.6.8 and 6.1.1.4'
O O 0.0106 0.0060 'International Tables Vol C Tables 4.2.6.8 and 6.1.1.4'
F F 0.0171 0.0103 'International Tables Vol C Tables 4.2.6.8 and 6.1.1.4'

loop_
_geom_angle_atom_site_label_1
_geom_angle_atom_site_label_2
_geom_angle_atom_site_label_3
_geom_angle
C2 C1 C9 103.13(11)
C2 C1 H1A 111.1
C9 C1 H1A 111.1
C2 C1 H1B 111.1
C9 C1 H1B 111.1
H1A C1 H1B 109.1
C7 C2 C3 120.00(12)
C7 C2 C1 111.62(11)
C3 C2 C1 128.37(12)
C2 C3 C4 118.14(13)
C2 C3 H3A 120.9
C4 C3 H3A 120.9
C3 C4 C5 121.53(13)
C3 C4 H4A 119.2
C5 C4 H4A 119.2
C6 C5 C4 120.58(12)
C6 C5 H5A 119.7
C4 C5 H5A 119.7
C5 C6 C7 117.46(13)
C5 C6 H6A 121.3
C7 C6 H6A 121.3
C2 C7 C6 122.29(12)
C2 C7 C8 109.90(11)
C6 C7 C8 127.81(13)
O1 C8 C7 127.37(12)
O1 C8 C9 126.09(12)
C7 C8 C9 106.53(11)
C10 C9 C8 118.70(12)
C10 C9 C1 132.43(12)
C8 C9 C1 108.82(10)
C9 C10 C11 130.19(13)
C9 C10 H10A 114.9
C11 C10 H10A 114.9
C16 C11 C12 118.25(11)
C16 C11 C10 124.90(11)
C12 C11 C10 116.85(12)
C13 C12 C11 121.11(12)
C13 C12 H12A 119.4
C11 C12 H12A 119.4
C12 C13 C14 119.48(12)
C12 C13 H13A 120.3
C14 C13 H13A 120.3
C13 C14 C15 120.86(12)
C13 C14 C17 119.19(12)
C15 C14 C17 119.94(12)
C16 C15 C14 119.25(13)
C16 C15 H15A 120.4
C14 C15 H15A 120.4
C15 C16 C11 121.03(12)
C15 C16 H16A 119.5
C11 C16 H16A 119.5
F2 C17 F3 106.87(13)
F2 C17 F1 106.30(12)
F3 C17 F1 105.80(12)
F2 C17 C14 112.52(11)
F3 C17 C14 111.72(12)
F1 C17 C14 113.15(12)

loop_
_geom_bond_atom_site_label_1
_geom_bond_atom_site_label_2
_geom_bond_distance
F1 C17 1.3395(18)
F2 C17 1.3365(16)
F3 C17 1.3391(18)
O1 C8 1.2211(17)
C1 C2 1.5141(17)
C1 C9 1.5180(19)
C1 H1A 0.9900
C1 H1B 0.9900
C2 C7 1.3912(19)
C2 C3 1.3932(18)
C3 C4 1.3971(19)
C3 H3A 0.9500
C4 C5 1.399(2)
C4 H4A 0.9500
C5 C6 1.3895(19)
C5 H5A 0.9500
C6 C7 1.4016(17)
C6 H6A 0.9500
C7 C8 1.4727(17)
C8 C9 1.4951(18)
C9 C10 1.3460(17)
C10 C11 1.4683(17)
C10 H10A 0.9500
C11 C16 1.4049(19)
C11 C12 1.4090(17)
C12 C13 1.3871(17)
C12 H12A 0.9500
C13 C14 1.3907(19)
C13 H13A 0.9500
C14 C15 1.3974(18)
C14 C17 1.4972(17)
C15 C16 1.3926(18)
C15 H15A 0.9500
C16 H16A 0.9500

loop_
_geom_hbond_atom_site_label_D
_geom_hbond_atom_site_label_H
_geom_hbond_atom_site_label_A
_geom_hbond_site_symmetry_A
_geom_hbond_distance_DH
_geom_hbond_distance_HA
_geom_hbond_distance_DA
_geom_hbond_angle_DHA
_geom_hbond_publ_flag
C1 H1B O1 1_565 0.9900 2.4500 3.2713(17) 140.00 yes
C10 H10A O1 3_556 0.9500 2.5400 3.3566(17) 144.00 yes
C12 H12A O1 3_556 0.9500 2.4500 3.2765(17) 146.00 yes
C15 H15A Cg1 2_555 0.9500 2.7800 3.5163(14) 135.00 yes
C3 H3A Cg2 2_555 0.9500 2.8100 3.5035(15) 130.00 yes

loop_
_geom_torsion_atom_site_label_1
_geom_torsion_atom_site_label_2
_geom_torsion_atom_site_label_3
_geom_torsion_atom_site_label_4
_geom_torsion
C9 C1 C2 C7 -0.08(14)
C9 C1 C2 C3 -179.37(13)
C7 C2 C3 C4 -0.10(19)
C1 C2 C3 C4 179.14(13)
C2 C3 C4 C5 0.2(2)
C3 C4 C5 C6 -0.1(2)
C4 C5 C6 C7 0.02(19)
C3 C2 C7 C6 0.01(19)
C1 C2 C7 C6 -179.36(12)
C3 C2 C7 C8 179.18(11)
C1 C2 C7 C8 -0.18(15)
C5 C6 C7 C2 0.03(19)
C5 C6 C7 C8 -178.99(12)
C2 C7 C8 O1 179.80(13)
C6 C7 C8 O1 -1.1(2)
C2 C7 C8 C9 0.36(14)
C6 C7 C8 C9 179.48(12)
O1 C8 C9 C10 2.5(2)
C7 C8 C9 C10 -178.09(11)
O1 C8 C9 C1 -179.86(13)
C7 C8 C9 C1 -0.41(14)
C2 C1 C9 C10 177.55(14)
C2 C1 C9 C8 0.30(13)
C8 C9 C10 C11 178.11(12)
C1 C9 C10 C11 1.1(2)
C9 C10 C11 C16 0.8(2)
C9 C10 C11 C12 -179.53(13)
C16 C11 C12 C13 1.41(19)
C10 C11 C12 C13 -178.26(12)
C11 C12 C13 C14 -1.11(19)
C12 C13 C14 C15 0.38(19)
C12 C13 C14 C17 179.09(12)
C13 C14 C15 C16 0.01(19)
C17 C14 C15 C16 -178.69(12)
C14 C15 C16 C11 0.3(2)
C12 C11 C16 C15 -1.01(19)
C10 C11 C16 C15 178.63(12)
C13 C14 C17 F2 41.38(18)
C15 C14 C17 F2 -139.90(14)
C13 C14 C17 F3 -78.84(16)
C15 C14 C17 F3 99.88(16)
C13 C14 C17 F1 161.88(12)
C15 C14 C17 F1 -19.40(18)

loop_
_cod_related_entry_id
_cod_related_entry_database
_cod_related_entry_code
1 ChemSpider 1410982
